data_7221027
loop_
_publ_author_name
'Milyutina, Maria'
'Ivanov, Anton'
'Ejaz, Syeda'
'Iqbal, Jamshed'
'Villinger, Alexander'
'Iaroshenko, Victor O.'
'Langer, Peter'

_publ_section_title
;
 Diversity oriented synthesis of 6-Nitro- and 6-Aminoquinolones and their
 activity as alkaline phosphatase inhibitors
;
_journal_name_full 'RSC Adv.'
_journal_paper_doi 10.1039/C5RA10948E
_journal_year 2015
_chemical_formula_moiety 'C24 H20 N2 O3'
_chemical_formula_sum 'C24 H20 N2 O3'
_chemical_formula_weight 384.42
_chemical_name_systematic
;
6-Nitro-2-phenyl-1-(3-phenylpropyl)quinolin-4(1<i>H</i>)-one
;
_space_group_IT_number 61
_symmetry_cell_setting orthorhombic
_symmetry_Int_Tables_number 61
_symmetry_space_group_name_Hall '-P 2ac 2ab'
_symmetry_space_group_name_H-M 'P b c a'
_atom_sites_solution_hydrogens geom
_atom_sites_solution_primary direct
_atom_sites_solution_secondary difmap
_audit_creation_method SHELXL-97
_audit_update_record
;
2015-05-29 deposited with the CCDC.
2015-07-06 downloaded from the CCDC.
;
_cell_angle_alpha 90.00
_cell_angle_beta 90.00
_cell_angle_gamma 90.00
_cell_formula_units_Z 8
_cell_length_a 10.4213(5)
_cell_length_b 15.0974(8)
_cell_length_c 24.6279(14)
_cell_measurement_reflns_used 6203
_cell_measurement_temperature 173(2)
_cell_measurement_theta_max 57.698
_cell_measurement_theta_min 5.121
_cell_volume 3874.8(4)
_computing_cell_refinement 'Bruker Apex V7.51A'
_computing_data_collection 'Bruker Apex V7.51A'
_computing_data_reduction 'Bruker SAINT'
_computing_molecular_graphics 'ORTEP-3v2.01 (Farrugia, 1997)'
_computing_publication_material SHELXL-97
_computing_structure_refinement 'SHELXL-97 (Sheldrick, 1997)'
_computing_structure_solution 'SHELXS-97 (Sheldrick, 1997)'
_diffrn_ambient_temperature 173(2)
_diffrn_measured_fraction_theta_full 0.980
_diffrn_measured_fraction_theta_max 0.980
_diffrn_measurement_device_type 'Bruker-Nonius Apex X8-CCD-diffractometer'
_diffrn_measurement_method 'phi and omega scans'
_diffrn_radiation_monochromator graphite
_diffrn_radiation_source 'sealed tube'
_diffrn_radiation_type MoK\a
_diffrn_radiation_wavelength 0.71073
_diffrn_reflns_av_R_equivalents 0.0292
_diffrn_reflns_av_sigmaI/netI 0.0323
_diffrn_reflns_limit_h_max 12
_diffrn_reflns_limit_h_min -14
_diffrn_reflns_limit_k_max 21
_diffrn_reflns_limit_k_min -19
_diffrn_reflns_limit_l_max 24
_diffrn_reflns_limit_l_min -34
_diffrn_reflns_number 22580
_diffrn_reflns_theta_full 30.00
_diffrn_reflns_theta_max 30.00
_diffrn_reflns_theta_min 2.51
_exptl_absorpt_coefficient_mu 0.088
_exptl_absorpt_correction_T_max 0.9870
_exptl_absorpt_correction_T_min 0.9427
_exptl_absorpt_correction_type multi-scan
_exptl_absorpt_process_details '(SADABS; Sheldrick, 2004)'
_exptl_crystal_colour colourless
_exptl_crystal_density_diffrn 1.318
_exptl_crystal_density_method 'not measured'
_exptl_crystal_description block
_exptl_crystal_F_000 1616
_exptl_crystal_size_max 0.68
_exptl_crystal_size_mid 0.20
_exptl_crystal_size_min 0.15
_refine_diff_density_max 0.208
_refine_diff_density_min -0.245
_refine_diff_density_rms 0.050
_refine_ls_extinction_method none
_refine_ls_goodness_of_fit_ref 1.049
_refine_ls_hydrogen_treatment constr
_refine_ls_matrix_type full
_refine_ls_number_parameters 262
_refine_ls_number_reflns 5541
_refine_ls_number_restraints 0
_refine_ls_restrained_S_all 1.049
_refine_ls_R_factor_all 0.0799
_refine_ls_R_factor_gt 0.0493
_refine_ls_shift/su_max 0.001
_refine_ls_shift/su_mean 0.000
_refine_ls_structure_factor_coef Fsqd
_refine_ls_weighting_details 'calc w=1/[\s^2^(Fo^2^)+(0.0527P)^2^+0.6124P] where P=(Fo^2^+2Fc^2^)/3'
_refine_ls_weighting_scheme calc
_refine_ls_wR_factor_gt 0.1103
_refine_ls_wR_factor_ref 0.1234
_reflns_number_gt 3855
_reflns_number_total 5541
_reflns_threshold_expression >2\s(I)
_cod_data_source_file c5ra10948e2.cif
_cod_data_source_block av_mm89
_cod_database_code 7221027

loop_
_symmetry_equiv_pos_as_xyz
'x, y, z'
'-x+1/2, -y, z+1/2'
'-x, y+1/2, -z+1/2'
'x+1/2, -y+1/2, -z'
'-x, -y, -z'
'x-1/2, y, -z-1/2'
'x, -y-1/2, z-1/2'
'-x-1/2, y-1/2, z'

loop_
_atom_site_label
_atom_site_type_symbol
_atom_site_fract_x
_atom_site_fract_y
_atom_site_fract_z
_atom_site_U_iso_or_equiv
_atom_site_adp_type
_atom_site_occupancy
_atom_site_symmetry_multiplicity
_atom_site_calc_flag
_atom_site_refinement_flags
N1 N 0.67231(9) 0.02075(6) 0.56783(4) 0.0244(2) Uani 1 1 d .
N2 N 1.01149(12) -0.00639(9) 0.39121(5) 0.0415(3) Uani 1 1 d .
O1 O 0.84368(10) 0.24502(6) 0.50777(4) 0.0426(3) Uani 1 1 d .
O2 O 1.06710(11) 0.06078(9) 0.37615(4) 0.0583(3) Uani 1 1 d .
O3 O 1.02903(12) -0.07983(8) 0.37118(5) 0.0606(3) Uani 1 1 d .
C1 C 0.64340(11) 0.10334(7) 0.58861(5) 0.0257(3) Uani 1 1 d .
C2 C 0.69702(12) 0.17839(8) 0.56837(5) 0.0303(3) Uani 1 1 d .
H2 H 0.6723 0.2337 0.5835 0.036 Uiso 1 1 calc R
C3 C 0.78850(12) 0.17790(8) 0.52556(5) 0.0292(3) Uani 1 1 d .
C4 C 0.81390(11) 0.09009(7) 0.50267(5) 0.0248(2) Uani 1 1 d .
C5 C 0.89918(12) 0.08243(8) 0.45906(5) 0.0290(3) Uani 1 1 d .
H5 H 0.9415 0.1334 0.4452 0.035 Uiso 1 1 calc R
C6 C 0.92112(12) 0.00111(9) 0.43656(5) 0.0306(3) Uani 1 1 d .
C7 C 0.85988(12) -0.07464(8) 0.45548(5) 0.0325(3) Uani 1 1 d .
H7 H 0.8755 -0.1302 0.4387 0.039 Uiso 1 1 calc R
C8 C 0.77685(12) -0.06876(8) 0.49845(5) 0.0291(3) Uani 1 1 d .
H8 H 0.7348 -0.1204 0.5115 0.035 Uiso 1 1 calc R
C9 C 0.75363(11) 0.01390(7) 0.52348(5) 0.0237(2) Uani 1 1 d .
C10 C 0.54914(12) 0.11054(8) 0.63391(5) 0.0290(3) Uani 1 1 d .
C11 C 0.57920(15) 0.08394(9) 0.68646(6) 0.0392(3) Uani 1 1 d .
H11 H 0.6602 0.0578 0.6939 0.047 Uiso 1 1 calc R
C12 C 0.49150(18) 0.09546(11) 0.72788(6) 0.0519(4) Uani 1 1 d .
H12 H 0.5123 0.0773 0.7637 0.062 Uiso 1 1 calc R
C13 C 0.37366(17) 0.13330(11) 0.71723(7) 0.0562(5) Uani 1 1 d .
H13 H 0.3131 0.1406 0.7457 0.067 Uiso 1 1 calc R
C14 C 0.34377(15) 0.16050(10) 0.66550(7) 0.0517(4) Uani 1 1 d .
H14 H 0.2628 0.1870 0.6584 0.062 Uiso 1 1 calc R
C15 C 0.43068(13) 0.14952(9) 0.62371(6) 0.0384(3) Uani 1 1 d .
H15 H 0.4096 0.1686 0.5880 0.046 Uiso 1 1 calc R
C16 C 0.61677(12) -0.06064(7) 0.59207(5) 0.0269(3) Uani 1 1 d .
H16A H 0.6011 -0.0501 0.6312 0.032 Uiso 1 1 calc R
H16B H 0.6801 -0.1092 0.5890 0.032 Uiso 1 1 calc R
C17 C 0.49239(12) -0.08979(8) 0.56567(5) 0.0302(3) Uani 1 1 d .
H17A H 0.5077 -0.1031 0.5268 0.036 Uiso 1 1 calc R
H17B H 0.4287 -0.0413 0.5679 0.036 Uiso 1 1 calc R
C18 C 0.43941(13) -0.17259(8) 0.59427(5) 0.0332(3) Uani 1 1 d .
H18A H 0.3650 -0.1950 0.5734 0.040 Uiso 1 1 calc R
H18B H 0.5062 -0.2192 0.5939 0.040 Uiso 1 1 calc R
C19 C 0.39808(12) -0.15668(8) 0.65219(5) 0.0297(3) Uani 1 1 d .
C20 C 0.46282(14) -0.19248(10) 0.69585(6) 0.0432(3) Uani 1 1 d .
H20 H 0.5372 -0.2275 0.6897 0.052 Uiso 1 1 calc R
C21 C 0.42098(16) -0.17813(11) 0.74854(7) 0.0534(4) Uani 1 1 d .
H21 H 0.4676 -0.2027 0.7781 0.064 Uiso 1 1 calc R
C22 C 0.31342(15) -0.12903(11) 0.75851(6) 0.0489(4) Uani 1 1 d .
H22 H 0.2846 -0.1198 0.7947 0.059 Uiso 1 1 calc R
C23 C 0.24780(16) -0.09331(12) 0.71565(7) 0.0563(4) Uani 1 1 d .
H23 H 0.1727 -0.0592 0.7220 0.068 Uiso 1 1 calc R
C24 C 0.29040(15) -0.10668(11) 0.66332(6) 0.0485(4) Uani 1 1 d .
H24 H 0.2443 -0.0808 0.6341 0.058 Uiso 1 1 calc R

loop_
_atom_site_aniso_label
_atom_site_aniso_U_11
_atom_site_aniso_U_22
_atom_site_aniso_U_33
_atom_site_aniso_U_23
_atom_site_aniso_U_13
_atom_site_aniso_U_12
N1 0.0256(5) 0.0194(5) 0.0281(5) -0.0010(4) -0.0015(4) -0.0004(4)
N2 0.0386(7) 0.0609(8) 0.0251(6) 0.0025(6) -0.0026(5) 0.0114(6)
O1 0.0522(6) 0.0235(4) 0.0522(6) 0.0024(4) 0.0077(5) -0.0069(4)
O2 0.0560(7) 0.0758(8) 0.0431(6) 0.0158(6) 0.0156(5) 0.0051(6)
O3 0.0694(8) 0.0721(8) 0.0402(6) -0.0151(6) 0.0108(6) 0.0183(6)
C1 0.0263(6) 0.0238(6) 0.0270(6) -0.0027(4) -0.0049(5) 0.0023(5)
C2 0.0345(7) 0.0202(5) 0.0360(7) -0.0037(5) -0.0021(5) 0.0018(5)
C3 0.0323(7) 0.0215(5) 0.0339(6) 0.0011(5) -0.0049(5) -0.0009(5)
C4 0.0248(6) 0.0239(5) 0.0259(6) 0.0015(4) -0.0050(5) 0.0007(5)
C5 0.0270(6) 0.0331(6) 0.0271(6) 0.0045(5) -0.0053(5) 0.0000(5)
C6 0.0266(6) 0.0422(7) 0.0229(6) -0.0017(5) -0.0037(5) 0.0071(5)
C7 0.0342(7) 0.0308(6) 0.0325(7) -0.0073(5) -0.0055(5) 0.0067(5)
C8 0.0303(7) 0.0232(5) 0.0338(7) -0.0026(5) -0.0041(5) 0.0025(5)
C9 0.0228(6) 0.0230(5) 0.0254(5) -0.0005(4) -0.0043(5) 0.0017(5)
C10 0.0300(7) 0.0239(6) 0.0330(7) -0.0057(5) 0.0015(5) -0.0004(5)
C11 0.0460(8) 0.0389(7) 0.0328(7) -0.0054(6) -0.0007(6) 0.0029(6)
C12 0.0727(12) 0.0492(9) 0.0337(8) -0.0063(6) 0.0112(8) -0.0019(8)
C13 0.0599(11) 0.0477(9) 0.0610(11) -0.0151(8) 0.0296(9) -0.0047(8)
C14 0.0379(8) 0.0452(9) 0.0721(12) -0.0118(8) 0.0118(8) 0.0069(7)
C15 0.0355(7) 0.0342(7) 0.0454(8) -0.0059(6) 0.0004(6) 0.0051(6)
C16 0.0287(6) 0.0212(5) 0.0308(6) 0.0019(5) -0.0024(5) -0.0010(5)
C17 0.0330(7) 0.0270(6) 0.0306(6) -0.0007(5) -0.0044(5) -0.0027(5)
C18 0.0360(7) 0.0270(6) 0.0367(7) -0.0025(5) -0.0025(6) -0.0065(5)
C19 0.0282(6) 0.0254(6) 0.0355(7) 0.0000(5) -0.0035(5) -0.0059(5)
C20 0.0377(8) 0.0462(8) 0.0458(9) 0.0084(7) -0.0023(6) 0.0072(7)
C21 0.0559(10) 0.0663(10) 0.0381(8) 0.0125(8) -0.0076(7) 0.0051(8)
C22 0.0492(9) 0.0607(10) 0.0366(8) -0.0048(7) 0.0029(7) -0.0058(8)
C23 0.0439(9) 0.0727(11) 0.0523(10) -0.0144(8) -0.0009(8) 0.0175(8)
C24 0.0447(9) 0.0606(10) 0.0400(8) -0.0053(7) -0.0114(7) 0.0165(8)

loop_
_atom_type_symbol
_atom_type_description
_atom_type_scat_dispersion_real
_atom_type_scat_dispersion_imag
_atom_type_scat_source
C C 0.0033 0.0016 'International Tables Vol C Tables 4.2.6.8 and 6.1.1.4'
H H 0.0000 0.0000 'International Tables Vol C Tables 4.2.6.8 and 6.1.1.4'
N N 0.0061 0.0033 'International Tables Vol C Tables 4.2.6.8 and 6.1.1.4'
O O 0.0106 0.0060 'International Tables Vol C Tables 4.2.6.8 and 6.1.1.4'

loop_
_geom_angle_atom_site_label_1
_geom_angle_atom_site_label_2
_geom_angle_atom_site_label_3
_geom_angle
C1 N1 C9 119.52(9)
C1 N1 C16 120.90(10)
C9 N1 C16 119.58(9)
O2 N2 O3 123.75(13)
O2 N2 C6 118.07(12)
O3 N2 C6 118.16(13)
C2 C1 N1 121.83(11)
C2 C1 C10 119.02(10)
N1 C1 C10 119.15(10)
C1 C2 C3 122.94(11)
C1 C2 H2 118.5
C3 C2 H2 118.5
O1 C3 C2 124.52(11)
O1 C3 C4 121.18(12)
C2 C3 C4 114.30(10)
C5 C4 C9 119.70(11)
C5 C4 C3 119.03(11)
C9 C4 C3 121.27(11)
C6 C5 C4 119.48(11)
C6 C5 H5 120.3
C4 C5 H5 120.3
C5 C6 C7 121.77(12)
C5 C6 N2 119.09(12)
C7 C6 N2 119.14(12)
C8 C7 C6 119.72(11)
C8 C7 H7 120.1
C6 C7 H7 120.1
C7 C8 C9 120.16(11)
C7 C8 H8 119.9
C9 C8 H8 119.9
N1 C9 C4 119.91(10)
N1 C9 C8 120.96(10)
C4 C9 C8 119.13(11)
C15 C10 C11 119.37(13)
C15 C10 C1 118.73(12)
C11 C10 C1 121.80(12)
C12 C11 C10 120.13(14)
C12 C11 H11 119.9
C10 C11 H11 119.9
C13 C12 C11 120.07(16)
C13 C12 H12 120.0
C11 C12 H12 120.0
C14 C13 C12 120.11(15)
C14 C13 H13 119.9
C12 C13 H13 119.9
C13 C14 C15 120.42(15)
C13 C14 H14 119.8
C15 C14 H14 119.8
C14 C15 C10 119.90(14)
C14 C15 H15 120.1
C10 C15 H15 120.1
N1 C16 C17 113.68(10)
N1 C16 H16A 108.8
C17 C16 H16A 108.8
N1 C16 H16B 108.8
C17 C16 H16B 108.8
H16A C16 H16B 107.7
C16 C17 C18 110.30(10)
C16 C17 H17A 109.6
C18 C17 H17A 109.6
C16 C17 H17B 109.6
C18 C17 H17B 109.6
H17A C17 H17B 108.1
C19 C18 C17 113.95(10)
C19 C18 H18A 108.8
C17 C18 H18A 108.8
C19 C18 H18B 108.8
C17 C18 H18B 108.8
H18A C18 H18B 107.7
C20 C19 C24 117.21(13)
C20 C19 C18 122.32(12)
C24 C19 C18 120.45(12)
C19 C20 C21 120.97(14)
C19 C20 H20 119.5
C21 C20 H20 119.5
C22 C21 C20 120.74(14)
C22 C21 H21 119.6
C20 C21 H21 119.6
C21 C22 C23 119.04(15)
C21 C22 H22 120.5
C23 C22 H22 120.5
C22 C23 C24 120.17(15)
C22 C23 H23 119.9
C24 C23 H23 119.9
C23 C24 C19 121.87(14)
C23 C24 H24 119.1
C19 C24 H24 119.1

loop_
_geom_bond_atom_site_label_1
_geom_bond_atom_site_label_2
_geom_bond_distance
N1 C1 1.3811(14)
N1 C9 1.3863(15)
N1 C16 1.4838(15)
N2 O2 1.2256(17)
N2 O3 1.2272(16)
N2 C6 1.4654(17)
O1 C3 1.2448(15)
C1 C2 1.3581(17)
C1 C10 1.4905(17)
C2 C3 1.4214(18)
C2 H2 0.9500
C3 C4 1.4647(16)
C4 C5 1.3989(17)
C4 C9 1.4073(16)
C5 C6 1.3661(18)
C5 H5 0.9500
C6 C7 1.3901(19)
C7 C8 1.3698(18)
C7 H7 0.9500
C8 C9 1.4128(16)
C8 H8 0.9500
C10 C15 1.3905(18)
C10 C11 1.3907(19)
C11 C12 1.381(2)
C11 H11 0.9500
C12 C13 1.380(3)
C12 H12 0.9500
C13 C14 1.374(3)
C13 H13 0.9500
C14 C15 1.381(2)
C14 H14 0.9500
C15 H15 0.9500
C16 C17 1.5153(17)
C16 H16A 0.9900
C16 H16B 0.9900
C17 C18 1.5373(17)
C17 H17A 0.9900
C17 H17B 0.9900
C18 C19 1.5094(18)
C18 H18A 0.9900
C18 H18B 0.9900
C19 C20 1.3795(19)
C19 C24 1.380(2)
C20 C21 1.386(2)
C20 H20 0.9500
C21 C22 1.366(2)
C21 H21 0.9500
C22 C23 1.368(2)
C22 H22 0.9500
C23 C24 1.378(2)
C23 H23 0.9500
C24 H24 0.9500

loop_
_geom_torsion_atom_site_label_1
_geom_torsion_atom_site_label_2
_geom_torsion_atom_site_label_3
_geom_torsion_atom_site_label_4
_geom_torsion
C9 N1 C1 C2 -3.03(17)
C16 N1 C1 C2 177.42(11)
C9 N1 C1 C10 175.96(10)
C16 N1 C1 C10 -3.60(16)
N1 C1 C2 C3 -1.56(19)
C10 C1 C2 C3 179.45(11)
C1 C2 C3 O1 -176.60(12)
C1 C2 C3 C4 3.79(18)
O1 C3 C4 C5 -1.77(18)
C2 C3 C4 C5 177.85(11)
O1 C3 C4 C9 178.66(11)
C2 C3 C4 C9 -1.72(17)
C9 C4 C5 C6 1.17(17)
C3 C4 C5 C6 -178.41(11)
C4 C5 C6 C7 0.65(18)
C4 C5 C6 N2 -179.45(10)
O2 N2 C6 C5 2.09(18)
O3 N2 C6 C5 -179.31(12)
O2 N2 C6 C7 -178.01(12)
O3 N2 C6 C7 0.59(18)
C5 C6 C7 C8 -1.21(19)
N2 C6 C7 C8 178.89(11)
C6 C7 C8 C9 -0.07(18)
C1 N1 C9 C4 4.97(16)
C16 N1 C9 C4 -175.47(10)
C1 N1 C9 C8 -174.75(11)
C16 N1 C9 C8 4.81(16)
C5 C4 C9 N1 177.89(10)
C3 C4 C9 N1 -2.55(17)
C5 C4 C9 C8 -2.39(17)
C3 C4 C9 C8 177.18(11)
C7 C8 C9 N1 -178.44(11)
C7 C8 C9 C4 1.84(17)
C2 C1 C10 C15 68.00(16)
N1 C1 C10 C15 -111.01(13)
C2 C1 C10 C11 -108.36(14)
N1 C1 C10 C11 72.62(16)
C15 C10 C11 C12 0.6(2)
C1 C10 C11 C12 176.96(13)
C10 C11 C12 C13 0.1(2)
C11 C12 C13 C14 -0.7(2)
C12 C13 C14 C15 0.6(2)
C13 C14 C15 C10 0.1(2)
C11 C10 C15 C14 -0.7(2)
C1 C10 C15 C14 -177.19(12)
C1 N1 C16 C17 92.07(13)
C9 N1 C16 C17 -87.49(13)
N1 C16 C17 C18 -178.25(10)
C16 C17 C18 C19 66.02(14)
C17 C18 C19 C20 -111.48(15)
C17 C18 C19 C24 70.16(16)
C24 C19 C20 C21 -0.3(2)
C18 C19 C20 C21 -178.68(13)
C19 C20 C21 C22 0.9(2)
C20 C21 C22 C23 -0.6(3)
C21 C22 C23 C24 -0.2(3)
C22 C23 C24 C19 0.8(3)
C20 C19 C24 C23 -0.6(2)
C18 C19 C24 C23 177.87(14)
